data_4065028
loop_
_publ_author_name
'Berenguer, Jes\'us'
'Bernechea, Mar\'ia'
'Fern\'andez, Julio'
'Gil, Bel\'en'
'Lalinde, Elena'
'Moreno, M. Teresa'
'Ruiz, Santiago'
'S\'anchez, Sergio'

_publ_section_title
;
 Octahedral Alkynylphosphine Ruthenium(II) Complexes: Synthesis,
 Structure, and Electrochemistry
;
_journal_issue 17
_journal_name_full Organometallics
_journal_page_first 4665
_journal_paper_doi 10.1021/om2005194
_journal_volume 30
_journal_year 2011
_chemical_absolute_configuration ad
_chemical_formula_sum 'C96 H70 P4 Ru'
_chemical_formula_weight 1448.47
_chemical_name_common 'Compound X'
_chemical_name_systematic
;
 ?
;
_space_group_IT_number 114
_symmetry_cell_setting tetragonal
_symmetry_space_group_name_Hall 'P -4 2n'
_symmetry_space_group_name_H-M 'P -4 21 c'
_atom_sites_solution_hydrogens geom
_atom_sites_solution_primary direct
_atom_sites_solution_secondary difmap
_audit_conform_dict_location ftp://ftp.iucr.org/pub/cif_core.dic
_audit_conform_dict_name cif_core.dic
_audit_conform_dict_version 2.4
_audit_creation_date 2010-12-21T18:06:40-00:00
_audit_creation_method 'WinGX routine CIF_UPDATE'
_cell_angle_alpha 90
_cell_angle_beta 90
_cell_angle_gamma 90
_cell_formula_units_Z 2
_cell_length_a 12.8180(2)
_cell_length_b 12.8180(2)
_cell_length_c 22.8460(3)
_cell_measurement_reflns_used 36836
_cell_measurement_temperature 223.0(10)
_cell_volume 3753.62(10)
_computing_cell_refinement 'HKL Scalepack (Otwinowski & Minor 1997)'
_computing_data_collection 'Collect (Bruker AXS BV, 1997-2004)'
_computing_data_reduction 'HKL Denzo and Scalepack (Otwinowski & Minor 1997)'
_computing_structure_refinement 'SHELXL-97 (Sheldrick, 2008)'
_diffrn_ambient_temperature 223.0(10)
_diffrn_detector_area_resol_mean 9
_diffrn_measured_fraction_theta_full 0.997
_diffrn_measured_fraction_theta_max 0.997
_diffrn_measurement_device '95mm CCD camera on \k-goniostat'
_diffrn_measurement_device_type KappaCCD
_diffrn_measurement_method CCD
_diffrn_orient_matrix_type 'by Bruker AXS Collect from scalepack cell'
_diffrn_orient_matrix_UB_11 0.0639198
_diffrn_orient_matrix_UB_12 -0.0305283
_diffrn_orient_matrix_UB_13 -0.0183444
_diffrn_orient_matrix_UB_21 -0.0440635
_diffrn_orient_matrix_UB_22 -0.0331422
_diffrn_orient_matrix_UB_23 -0.0309689
_diffrn_orient_matrix_UB_31 0.0077092
_diffrn_orient_matrix_UB_32 0.0636897
_diffrn_orient_matrix_UB_33 -0.0249083
_diffrn_radiation_monochromator graphite
_diffrn_radiation_type MoK\a
_diffrn_radiation_wavelength 0.71073
_diffrn_reflns_av_R_equivalents 0.0377
_diffrn_reflns_av_unetI/netI 0.0282
_diffrn_reflns_limit_h_max 16
_diffrn_reflns_limit_h_min -15
_diffrn_reflns_limit_k_max 15
_diffrn_reflns_limit_k_min -11
_diffrn_reflns_limit_l_max 28
_diffrn_reflns_limit_l_min -28
_diffrn_reflns_number 19700
_diffrn_reflns_theta_full 26.36
_diffrn_reflns_theta_max 26.36
_diffrn_reflns_theta_min 2.39
_exptl_absorpt_coefficient_mu 0.342
_exptl_absorpt_correction_T_max 0.9235
_exptl_absorpt_correction_T_min 0.8777
_exptl_absorpt_correction_type multi-scan
_exptl_absorpt_process_details
;
        [c.f. r.h. blessing, acta cryst. (1995), a51, 33-38]
;
_exptl_crystal_colour yellow
_exptl_crystal_density_diffrn 1.282
_exptl_crystal_density_method 'not measured'
_exptl_crystal_description block
_exptl_crystal_F_000 1500
_exptl_crystal_size_max 0.35
_exptl_crystal_size_mid 0.3
_exptl_crystal_size_min 0.15
_refine_diff_density_max 0.323
_refine_diff_density_min -0.238
_refine_diff_density_rms 0.034
_refine_ls_abs_structure_details 'Flack H D (1983), Acta Cryst. A39, 876-881'
_refine_ls_abs_structure_Flack -0.07(3)
_refine_ls_extinction_method none
_refine_ls_goodness_of_fit_ref 1.037
_refine_ls_hydrogen_treatment constr
_refine_ls_matrix_type full
_refine_ls_number_parameters 230
_refine_ls_number_reflns 3839
_refine_ls_number_restraints 0
_refine_ls_restrained_S_all 1.037
_refine_ls_R_factor_all 0.0341
_refine_ls_R_factor_gt 0.0269
_refine_ls_shift/su_max 0
_refine_ls_shift/su_mean 0
_refine_ls_structure_factor_coef Fsqd
_refine_ls_weighting_details 'calc w=1/[\s^2^(Fo^2^)+(0.0329P)^2^+0.5705P] where P=(Fo^2^+2Fc^2^)/3'
_refine_ls_weighting_scheme calc
_refine_ls_wR_factor_gt 0.0612
_refine_ls_wR_factor_ref 0.0664
_reflns_number_gt 3376
_reflns_number_total 3839
_reflns_threshold_expression >2\s(I)
_cod_data_source_file om2005194_si_001.cif
_cod_data_source_block trans_5a
_cod_database_code 4065028

loop_
_symmetry_equiv_pos_as_xyz
'x, y, z'
'-x, -y, z'
'x+1/2, -y+1/2, -z+1/2'
'-x+1/2, y+1/2, -z+1/2'
'y+1/2, x+1/2, z+1/2'
'-y+1/2, -x+1/2, z+1/2'
'-y, x, -z'
'y, -x, -z'

loop_
_atom_site_label
_atom_site_type_symbol
_atom_site_fract_x
_atom_site_fract_y
_atom_site_fract_z
_atom_site_U_iso_or_equiv
_atom_site_adp_type
_atom_site_occupancy
_atom_site_symmetry_multiplicity
_atom_site_calc_flag
_atom_site_refinement_flags
Ru1 Ru 0 1 0.5 0.02917(8) Uani 1 4 d S
P1 P 0.18013(3) 0.95415(4) 0.50404(3) 0.03646(12) Uani 1 1 d .
C1 C 0 1 0.59026(10) 0.0363(5) Uani 1 2 d S
C2 C 0 1 0.64359(11) 0.0413(5) Uani 1 2 d S
C3 C 0 1 0.70671(11) 0.0467(7) Uani 1 2 d S
C4 C 0.0822(2) 0.9558(2) 0.73815(12) 0.0645(7) Uani 1 1 d .
H4 H 0.1381 0.9265 0.7181 0.077 Uiso 1 1 calc R
C5 C 0.0816(3) 0.9550(3) 0.79865(14) 0.0901(12) Uani 1 1 d .
H5 H 0.1363 0.9241 0.819 0.108 Uiso 1 1 calc R
C6 C 0 1 0.82888(16) 0.106(2) Uani 1 2 d S
H6 H 0 1 0.8696 0.127 Uiso 1 2 calc SR
C7 C 0.24185(18) 0.93764(19) 0.43595(11) 0.0492(6) Uani 1 1 d .
C8 C 0.28379(19) 0.9232(2) 0.39029(12) 0.0533(6) Uani 1 1 d .
C9 C 0.33015(19) 0.90577(18) 0.33323(11) 0.0512(6) Uani 1 1 d .
C10 C 0.2689(2) 0.9119(3) 0.28356(13) 0.0778(9) Uani 1 1 d .
H10 H 0.1982 0.9271 0.2868 0.093 Uiso 1 1 calc R
C11 C 0.3128(3) 0.8955(3) 0.22922(13) 0.0828(9) Uani 1 1 d .
H11 H 0.271 0.8988 0.196 0.099 Uiso 1 1 calc R
C12 C 0.4162(3) 0.8747(2) 0.22372(14) 0.0787(9) Uani 1 1 d .
H12 H 0.4455 0.8666 0.1868 0.094 Uiso 1 1 calc R
C13 C 0.4766(2) 0.8657(3) 0.27221(14) 0.0817(9) Uani 1 1 d .
H13 H 0.5469 0.8488 0.2686 0.098 Uiso 1 1 calc R
C14 C 0.4338(2) 0.8818(2) 0.32701(12) 0.0666(7) Uani 1 1 d .
H14 H 0.4758 0.8762 0.3601 0.08 Uiso 1 1 calc R
C15 C 0.21906(17) 0.83163(18) 0.54058(11) 0.0455(5) Uani 1 1 d .
C16 C 0.29159(19) 0.76451(18) 0.51542(14) 0.0631(9) Uani 1 1 d .
H16 H 0.3191 0.7783 0.4786 0.076 Uiso 1 1 calc R
C17 C 0.3224(2) 0.6756(2) 0.5468(2) 0.0859(12) Uani 1 1 d .
H17 H 0.3718 0.6308 0.5308 0.103 Uiso 1 1 calc R
C18 C 0.2809(3) 0.6538(3) 0.6005(2) 0.0918(11) Uani 1 1 d .
H18 H 0.3016 0.5941 0.6205 0.11 Uiso 1 1 calc R
C19 C 0.2095(3) 0.7191(3) 0.62463(15) 0.0811(9) Uani 1 1 d .
H19 H 0.1812 0.7042 0.6612 0.097 Uiso 1 1 calc R
C20 C 0.1783(2) 0.8092(2) 0.59454(13) 0.0578(7) Uani 1 1 d .
H20 H 0.1296 0.8539 0.6113 0.069 Uiso 1 1 calc R
C21 C 0.27300(17) 1.04252(17) 0.54058(11) 0.0455(5) Uani 1 1 d .
C22 C 0.36881(18) 1.0667(2) 0.51563(14) 0.0681(9) Uani 1 1 d .
H22 H 0.3865 1.04 0.4791 0.082 Uiso 1 1 calc R
C23 C 0.4377(2) 1.1305(2) 0.54528(19) 0.0891(11) Uani 1 1 d .
H23 H 0.5015 1.147 0.5282 0.107 Uiso 1 1 calc R
C24 C 0.4138(2) 1.1696(2) 0.59923(18) 0.0824(10) Uani 1 1 d .
H24 H 0.4611 1.2124 0.6186 0.099 Uiso 1 1 calc R
C25 C 0.3197(2) 1.1456(2) 0.62497(13) 0.0687(8) Uani 1 1 d .
H25 H 0.3033 1.1722 0.6617 0.082 Uiso 1 1 calc R
C26 C 0.2497(2) 1.08179(19) 0.59589(11) 0.0545(6) Uani 1 1 d .
H26 H 0.1865 1.065 0.6135 0.065 Uiso 1 1 calc R

loop_
_atom_site_aniso_label
_atom_site_aniso_U_11
_atom_site_aniso_U_22
_atom_site_aniso_U_33
_atom_site_aniso_U_23
_atom_site_aniso_U_13
_atom_site_aniso_U_12
Ru1 0.02651(9) 0.02651(9) 0.03448(13) 0 0 0
P1 0.0275(2) 0.0317(2) 0.0502(3) 0.0018(3) -0.0004(3) 0.00098(18)
C1 0.0341(17) 0.0317(17) 0.0431(12) 0 0 -0.006(3)
C2 0.0432(19) 0.0390(18) 0.0418(13) 0 0 -0.004(3)
C3 0.054(2) 0.046(2) 0.0400(12) 0 0 -0.018(3)
C4 0.0660(18) 0.0783(19) 0.0493(14) 0.0064(13) -0.0110(13) -0.0208(15)
C5 0.093(3) 0.123(3) 0.0540(17) 0.0203(18) -0.0251(16) -0.042(2)
C6 0.118(5) 0.160(6) 0.0389(17) 0 0 -0.074(6)
C7 0.0367(13) 0.0454(14) 0.0656(15) -0.0010(12) 0.0032(11) 0.0050(10)
C8 0.0434(13) 0.0474(14) 0.0690(16) -0.0019(12) 0.0059(12) 0.0057(11)
C9 0.0477(14) 0.0454(13) 0.0606(14) -0.0016(11) 0.0144(12) 0.0054(11)
C10 0.0552(17) 0.105(2) 0.0734(19) 0.0035(17) 0.0028(15) 0.0239(17)
C11 0.092(3) 0.097(2) 0.0596(17) 0.0008(17) -0.0005(17) 0.016(2)
C12 0.087(2) 0.076(2) 0.0728(19) -0.0074(16) 0.0299(18) 0.0053(18)
C13 0.057(2) 0.109(3) 0.0793(19) -0.0070(19) 0.0232(16) 0.0162(17)
C14 0.0483(16) 0.081(2) 0.0707(17) -0.0021(15) 0.0097(13) 0.0094(14)
C15 0.0329(12) 0.0357(12) 0.0679(15) 0.0045(11) -0.0090(11) -0.0022(9)
C16 0.0389(12) 0.0414(13) 0.109(3) 0.0100(14) -0.0014(13) 0.0061(10)
C17 0.0493(16) 0.0472(16) 0.161(4) 0.0174(19) -0.0050(19) 0.0159(14)
C18 0.060(2) 0.059(2) 0.157(4) 0.050(2) -0.017(2) 0.0068(16)
C19 0.071(2) 0.068(2) 0.104(2) 0.0379(19) -0.0174(18) 0.0019(17)
C20 0.0528(15) 0.0479(14) 0.0727(18) 0.0129(13) -0.0107(13) 0.0047(12)
C21 0.0318(11) 0.0328(11) 0.0720(15) 0.0059(11) -0.0107(11) 0.0004(9)
C22 0.0342(12) 0.0519(14) 0.118(3) -0.0155(15) 0.0039(14) -0.0058(10)
C23 0.0382(15) 0.0650(19) 0.164(3) -0.018(2) 0.0047(19) -0.0123(14)
C24 0.0527(18) 0.0581(18) 0.136(3) -0.007(2) -0.0374(19) -0.0096(15)
C25 0.0682(19) 0.0576(17) 0.0804(19) -0.0014(14) -0.0290(15) -0.0121(15)
C26 0.0520(15) 0.0463(14) 0.0653(16) 0.0053(12) -0.0158(12) -0.0098(11)

loop_
_atom_type_symbol
_atom_type_description
_atom_type_scat_dispersion_real
_atom_type_scat_dispersion_imag
_atom_type_scat_source
C C 0.0033 0.0016 'International Tables Vol C Tables 4.2.6.8 and 6.1.1.4'
H H 0 0 'International Tables Vol C Tables 4.2.6.8 and 6.1.1.4'
P P 0.1023 0.0942 'International Tables Vol C Tables 4.2.6.8 and 6.1.1.4'
Ru Ru -1.2594 0.8363 'International Tables Vol C Tables 4.2.6.8 and 6.1.1.4'

loop_
_geom_angle_atom_site_label_1
_geom_angle_atom_site_label_2
_geom_angle_atom_site_label_3
_geom_angle
_geom_angle_site_symmetry_1
_geom_angle_site_symmetry_3
C1 Ru1 C1 180 7_666 .
C1 Ru1 P1 87.781(17) 7_666 7_666
C1 Ru1 P1 92.219(17) . 7_666
C1 Ru1 P1 87.781(17) 7_666 8_466
C1 Ru1 P1 92.219(17) . 8_466
P1 Ru1 P1 175.56(3) 7_666 8_466
C1 Ru1 P1 92.219(17) 7_666 2_575
C1 Ru1 P1 87.781(17) . 2_575
P1 Ru1 P1 90.0860(10) 7_666 2_575
P1 Ru1 P1 90.0860(10) 8_466 2_575
C1 Ru1 P1 92.219(17) 7_666 .
C1 Ru1 P1 87.781(17) . .
P1 Ru1 P1 90.0860(10) 7_666 .
P1 Ru1 P1 90.0860(10) 8_466 .
P1 Ru1 P1 175.56(3) 2_575 .
C7 P1 C21 100.61(11) . .
C7 P1 C15 100.14(12) . .
C21 P1 C15 98.24(10) . .
C7 P1 Ru1 115.54(8) . .
C21 P1 Ru1 119.44(7) . .
C15 P1 Ru1 119.25(8) . .
C2 C1 Ru1 180.0000(10) . .
C1 C2 C3 180.0000(10) . .
C4 C3 C4 118.0(3) 2_575 .
C4 C3 C2 120.98(15) 2_575 .
C4 C3 C2 120.98(15) . .
C5 C4 C3 120.9(3) . .
C5 C4 H4 119.6 . .
C3 C4 H4 119.6 . .
C6 C5 C4 120.1(3) . .
C6 C5 H5 119.9 . .
C4 C5 H5 119.9 . .
C5 C6 C5 119.9(4) 2_575 .
C5 C6 H6 120.1 2_575 .
C5 C6 H6 120.1 . .
C8 C7 P1 177.9(2) . .
C7 C8 C9 177.3(3) . .
C14 C9 C10 118.5(2) . .
C14 C9 C8 121.7(2) . .
C10 C9 C8 119.8(2) . .
C11 C10 C9 120.0(3) . .
C11 C10 H10 120 . .
C9 C10 H10 120 . .
C12 C11 C10 120.7(3) . .
C12 C11 H11 119.6 . .
C10 C11 H11 119.6 . .
C13 C12 C11 119.9(3) . .
C13 C12 H12 120 . .
C11 C12 H12 120 . .
C12 C13 C14 120.0(3) . .
C12 C13 H13 120 . .
C14 C13 H13 120 . .
C9 C14 C13 120.8(3) . .
C9 C14 H14 119.6 . .
C13 C14 H14 119.6 . .
C20 C15 C16 119.8(2) . .
C20 C15 P1 118.85(19) . .
C16 C15 P1 121.3(2) . .
C15 C16 C17 118.6(3) . .
C15 C16 H16 120.7 . .
C17 C16 H16 120.7 . .
C18 C17 C16 121.1(3) . .
C18 C17 H17 119.5 . .
C16 C17 H17 119.5 . .
C19 C18 C17 120.1(3) . .
C19 C18 H18 120 . .
C17 C18 H18 120 . .
C18 C19 C20 120.1(3) . .
C18 C19 H19 120 . .
C20 C19 H19 120 . .
C15 C20 C19 120.4(3) . .
C15 C20 H20 119.8 . .
C19 C20 H20 119.8 . .
C22 C21 C26 118.8(2) . .
C22 C21 P1 121.5(2) . .
C26 C21 P1 119.66(18) . .
C23 C22 C21 119.7(3) . .
C23 C22 H22 120.1 . .
C21 C22 H22 120.1 . .
C24 C23 C22 121.1(3) . .
C24 C23 H23 119.5 . .
C22 C23 H23 119.5 . .
C23 C24 C25 120.1(3) . .
C23 C24 H24 120 . .
C25 C24 H24 120 . .
C24 C25 C26 119.6(3) . .
C24 C25 H25 120.2 . .
C26 C25 H25 120.2 . .
C25 C26 C21 120.7(3) . .
C25 C26 H26 119.7 . .
C21 C26 H26 119.7 . .

loop_
_geom_bond_atom_site_label_1
_geom_bond_atom_site_label_2
_geom_bond_distance
_geom_bond_site_symmetry_2
Ru1 C1 2.062(2) 7_666
Ru1 C1 2.062(2) .
Ru1 P1 2.3843(4) 7_666
Ru1 P1 2.3843(4) 8_466
Ru1 P1 2.3843(4) 2_575
Ru1 P1 2.3843(4) .
P1 C7 1.758(3) .
P1 C21 1.843(2) .
P1 C15 1.847(2) .
C1 C2 1.218(3) .
C2 C3 1.442(3) .
C3 C4 1.395(3) 2_575
C3 C4 1.395(3) .
C4 C5 1.382(4) .
C4 H4 0.93 .
C5 C6 1.379(4) .
C5 H5 0.93 .
C6 C5 1.379(4) 2_575
C6 H6 0.93 .
C7 C8 1.188(3) .
C8 C9 1.450(3) .
C9 C14 1.371(3) .
C9 C10 1.382(4) .
C10 C11 1.379(4) .
C10 H10 0.93 .
C11 C12 1.358(4) .
C11 H11 0.93 .
C12 C13 1.357(4) .
C12 H12 0.93 .
C13 C14 1.382(4) .
C13 H13 0.93 .
C14 H14 0.93 .
C15 C20 1.370(4) .
C15 C16 1.391(3) .
C16 C17 1.403(4) .
C16 H16 0.93 .
C17 C18 1.365(5) .
C17 H17 0.93 .
C18 C19 1.359(5) .
C18 H18 0.93 .
C19 C20 1.401(4) .
C19 H19 0.93 .
C20 H20 0.93 .
C21 C22 1.389(3) .
C21 C26 1.393(3) .
C22 C23 1.381(4) .
C22 H22 0.93 .
C23 C24 1.365(5) .
C23 H23 0.93 .
C24 C25 1.376(5) .
C24 H24 0.93 .
C25 C26 1.384(3) .
C25 H25 0.93 .
C26 H26 0.93 .
